data_4518175
loop_
_publ_author_name
'Dodge, Henry M.'
'Kita, Matthew R.'
'Chen, Chun-Hsing'
'Miller, Alexander J. M.'

_publ_section_title
;
 Identifying and Evading Olefin Isomerization Catalyst Deactivation
 Pathways Resulting from Ion-Tunable Hemilability
;
_journal_name_full 'ACS Catalysis'
_journal_page_first 13019
_journal_page_last 13030
_journal_paper_doi 10.1021/acscatal.0c03784
_journal_year 2020
_chemical_formula_moiety 'C24 H42.00 Cl1 Ir1 N1 O6 P1'
_chemical_formula_sum 'C24 H42 Cl Ir N O6 P'
_chemical_formula_weight 699.25
_space_group_IT_number 2
_space_group_name_Hall '-P 1'
_space_group_name_H-M_alt 'P -1'
_symmetry_cell_setting triclinic
_symmetry_space_group_name_H-M 'P -1'
_atom_sites_solution_hydrogens difmap
_atom_sites_solution_primary other
_audit_creation_date 2019-06-14
_audit_creation_method CRYSTALS_ver_14.61_build_6236
_cell_angle_alpha 108.591(4)
_cell_angle_beta 95.505(5)
_cell_angle_gamma 94.138(4)
_cell_formula_units_Z 2
_cell_length_a 7.9554(9)
_cell_length_b 13.3409(14)
_cell_length_c 13.5830(14)
_cell_measurement_reflns_used 9654
_cell_measurement_temperature 273
_cell_measurement_theta_max 72
_cell_measurement_theta_min 3
_cell_volume 1352.0(3)
_computing_cell_refinement 'Apex2 (Bruker AXS, 2006)'
_computing_data_collection 'Apex2 (Bruker AXS, 2006)'
_computing_data_reduction 'USER DEFINED DATA REDUCTION'
_computing_molecular_graphics 'CAMERON (Watkin et al., 1996)'
_computing_publication_material 'CRYSTALS (Betteridge et al., 2003)'
_computing_structure_refinement 'CRYSTALS (Betteridge et al., 2003)'
_computing_structure_solution 'Superflip (Palatinus & Chapuis, 2007)'
_diffrn_ambient_temperature 273
_diffrn_measured_fraction_theta_full 0.993
_diffrn_measured_fraction_theta_max 0.969
_diffrn_measurement_device Area
_diffrn_measurement_device_type 'Bruker Kappa Apex2'
_diffrn_measurement_method '\f & \w scans'
_diffrn_radiation_monochromator graphite
_diffrn_radiation_type 'Cu K\a'
_diffrn_radiation_wavelength 1.54180
_diffrn_reflns_av_R_equivalents 0.030
_diffrn_reflns_limit_h_max 9
_diffrn_reflns_limit_h_min -9
_diffrn_reflns_limit_k_max 16
_diffrn_reflns_limit_k_min -16
_diffrn_reflns_limit_l_max 16
_diffrn_reflns_limit_l_min -16
_diffrn_reflns_number 24983
_diffrn_reflns_theta_full 25.360
_diffrn_reflns_theta_max 72.458
_diffrn_reflns_theta_min 3.460
_diffrn_standards_number 0
_exptl_absorpt_coefficient_mu 11.347
_exptl_absorpt_correction_T_max 0.57
_exptl_absorpt_correction_T_min 0.32
_exptl_absorpt_correction_type multi-scan
_exptl_absorpt_process_details 'SADABS (Siemens, 1996)'
_exptl_crystal_colour yellow
_exptl_crystal_density_diffrn 1.718
_exptl_crystal_density_method 'not measured'
_exptl_crystal_description 'block fragment'
_exptl_crystal_F_000 700.000
_exptl_crystal_size_max 0.250
_exptl_crystal_size_mid 0.100
_exptl_crystal_size_min 0.050
_refine_diff_density_max 0.80
_refine_diff_density_min -0.84
_refine_ls_extinction_method None
_refine_ls_goodness_of_fit_ref 1.0692
_refine_ls_hydrogen_treatment mixed
_refine_ls_matrix_type full
_refine_ls_number_parameters 329
_refine_ls_number_reflns 5180
_refine_ls_number_restraints 46
_refine_ls_R_factor_all 0.0205
_refine_ls_R_factor_gt 0.0197
_refine_ls_shift/su_max 0.0248336
_refine_ls_shift/su_mean 0.0008194
_refine_ls_structure_factor_coef Fsqd
_refine_ls_weighting_details
;
 Method= Modified Sheldrick 
 w=1/[\s^2^(F^2^) + ( 0.02P)^2^ + 2.05P] 
 ,where P=(max(Fo^2^,0) + 2Fc^2^)/3 
;
_refine_ls_weighting_scheme calc
_refine_ls_wR_factor_all 0.0495
_refine_ls_wR_factor_gt 0.0491
_refine_ls_wR_factor_ref 0.0495
_reflns_limit_h_max 9
_reflns_limit_h_min -9
_reflns_limit_k_max 15
_reflns_limit_k_min -16
_reflns_limit_l_max 16
_reflns_limit_l_min 0
_reflns_number_gt 5065
_reflns_number_total 5204
_reflns_threshold_expression I>2.0\s(I)
_oxford_diffrn_Wilson_B_factor 0.00
_oxford_diffrn_Wilson_scale 0.00
_oxford_refine_ls_r_factor_ref 0.0205
_oxford_refine_ls_scale 0.13217(3)
_oxford_reflns_number_all 5180
_oxford_reflns_threshold_expression_ref I>-3.0\s(I)
_oxford_structure_analysis_title '19041_0m in P1'
_cod_data_source_file cs0c03784_si_002.cif
_cod_data_source_block 19041
_cod_depositor_comments
;
The following automatic conversions were performed:

data item '_atom_sites_solution_primary' value 'Other' was changed to
'other' in accordance with the
/home/data/users/saulius/crontab/automatic-downloads/rss-feeds/ACS/lib/dictionaries/cif_core.dic
dictionary named 'cif_core.dic' version 2.4.2 last updated on
2011-04-26.

Automatic conversion script
Id: cif_fix_values 7556 2019-12-06 15:28:31Z antanas 
;
_cod_original_sg_symbol_H-M 'P -1 '
_cod_original_formula_sum 'C24 H42.00 Cl1 Ir1 N1 O6 P1'
_cod_database_code 4518175

loop_
_symmetry_equiv_pos_as_xyz
x,y,z
-x,-y,-z

loop_
_atom_site_label
_atom_site_type_symbol
_atom_site_fract_x
_atom_site_fract_y
_atom_site_fract_z
_atom_site_U_iso_or_equiv
_atom_site_occupancy
_atom_site_adp_type
_atom_site_refinement_flags_posn
_atom_site_refinement_flags_adp
_atom_site_refinement_flags_occupancy
_atom_site_disorder_assembly
_atom_site_disorder_group
_atom_site_attached_hydrogens
Ir1 Ir 0.392327(15) 0.781236(9) 0.273390(9) 0.0237 1.0000 Uani . . . . . .
Cl1 Cl 0.52680(11) 0.75437(6) 0.11339(6) 0.0413 1.0000 Uani . . . . . .
P1 P 0.43105(10) 0.63683(6) 0.31197(6) 0.0314 1.0000 Uani . . . . . .
O1 O 0.3340(4) 0.64731(18) 0.41759(19) 0.0465 1.0000 Uani . . . . . .
O2 O 0.1302(11) 0.6978(8) 0.5954(9) 0.0508 0.292(7) Uani D U P 1 1 .
O3 O 0.1133(3) 0.73572(17) 0.18647(17) 0.0369 1.0000 Uani . . . . . .
O4 O 0.0743(3) 0.74717(19) -0.02800(18) 0.0425 1.0000 Uani . . . . . .
O5 O 0.2419(3) 0.94281(19) -0.02345(18) 0.0396 1.0000 Uani . . . . . .
O6 O 0.2758(3) 1.11880(18) 0.16732(18) 0.0380 1.0000 Uani . . . . . .
O21 O 0.2128(6) 0.7102(3) 0.6199(2) 0.0521 0.708(7) Uani D U P 1 2 .
N1 N 0.3137(3) 0.94048(19) 0.27999(19) 0.0275 1.0000 Uani . . . . . .
C1 C 0.2939(4) 0.8189(2) 0.4068(2) 0.0268 1.0000 Uani . . . . . .
C2 C 0.2763(4) 0.7461(2) 0.4604(2) 0.0335 1.0000 Uani . . . . . .
C3 C 0.2053(5) 0.7727(3) 0.5539(3) 0.0444 1.0000 Uani D U . . . .
C4 C 0.1525(5) 0.8733(3) 0.5928(2) 0.0431 1.0000 Uani . . . . . .
C5 C 0.1741(4) 0.9474(3) 0.5422(2) 0.0363 1.0000 Uani . . . . . .
C6 C 0.2467(4) 0.9210(2) 0.4495(2) 0.0301 1.0000 Uani . . . . . .
C7 C 0.2906(4) 0.9973(2) 0.3928(2) 0.0330 1.0000 Uani . . . . . .
C8 C 0.2342(18) 0.6206(10) 0.6020(13) 0.0589 0.292(7) Uani D U P 1 1 .
C9 C 0.6446(5) 0.6151(3) 0.3593(3) 0.0450 1.0000 Uani . . . . . .
C10 C 0.7099(8) 0.7022(5) 0.4626(4) 0.0913 1.0000 Uani . . . . . .
C11 C 0.7655(6) 0.6082(5) 0.2782(5) 0.0754 1.0000 Uani . . . . . .
C12 C 0.3249(5) 0.5070(3) 0.2273(3) 0.0467 1.0000 Uani . . . . . .
C13 C 0.3270(8) 0.4191(3) 0.2775(4) 0.0790 1.0000 Uani . . . . . .
C14 C 0.3878(7) 0.4722(3) 0.1201(3) 0.0677 1.0000 Uani . . . . . .
C15 C 0.1503(4) 0.9218(2) 0.2096(2) 0.0313 1.0000 Uani . . . . . .
C16 C 0.0319(4) 0.8321(3) 0.2163(3) 0.0343 1.0000 Uani . . . . . .
C17 C 0.0338(5) 0.6540(3) 0.0928(3) 0.0488 1.0000 Uani . . . . . .
C18 C 0.1091(5) 0.6550(3) -0.0037(3) 0.0464 1.0000 Uani . . . . . .
C19 C 0.1682(5) 0.7589(3) -0.1082(3) 0.0465 1.0000 Uani . . . . . .
C20 C 0.1560(4) 0.8671(3) -0.1162(3) 0.0426 1.0000 Uani . . . . . .
C21 C 0.2343(5) 1.0494(3) -0.0209(3) 0.0411 1.0000 Uani . . . . . .
C22 C 0.3447(5) 1.1205(3) 0.0746(3) 0.0436 1.0000 Uani . . . . . .
C23 C 0.3971(5) 1.1175(3) 0.2505(3) 0.0406 1.0000 Uani . . . . . .
C24 C 0.4407(4) 1.0062(2) 0.2451(3) 0.0356 1.0000 Uani . . . . . .
C81 C 0.1265(9) 0.6081(5) 0.5733(5) 0.0659 0.708(7) Uani D U P 1 2 .
H1 H 0.560(4) 0.826(3) 0.329(3) 0.0336 1.0000 Uiso . . . . . .
H41 H 0.0994 0.8913 0.6550 0.0520 1.0000 Uiso R . . . . .
H51 H 0.1394 1.0164 0.5709 0.0435 1.0000 Uiso R . . . . .
H71 H 0.3933 1.0400 0.4275 0.0396 1.0000 Uiso R . . . . .
H72 H 0.2017 1.0414 0.3942 0.0396 1.0000 Uiso R . . . . .
H81 H 0.1716 0.5751 0.6301 0.0730 0.292(7) Uiso R . P 1 1 .
H82 H 0.3373 0.6506 0.6466 0.0730 0.292(7) Uiso R . P 1 1 .
H83 H 0.2590 0.5808 0.5344 0.0730 0.292(7) Uiso R . P 1 1 .
H91 H 0.6363 0.5491 0.3722 0.0541 1.0000 Uiso R . . . . .
H101 H 0.8205 0.6906 0.4868 0.1099 1.0000 Uiso R . . . . .
H102 H 0.7143 0.7696 0.4525 0.1099 1.0000 Uiso R . . . . .
H103 H 0.6357 0.7008 0.5130 0.1099 1.0000 Uiso R . . . . .
H111 H 0.8746 0.5969 0.3051 0.0904 1.0000 Uiso R . . . . .
H112 H 0.7733 0.6726 0.2624 0.0904 1.0000 Uiso R . . . . .
H113 H 0.7242 0.5506 0.2164 0.0904 1.0000 Uiso R . . . . .
H121 H 0.2087 0.5170 0.2148 0.0561 1.0000 Uiso R . . . . .
H131 H 0.2699 0.3548 0.2291 0.0947 1.0000 Uiso R . . . . .
H132 H 0.2712 0.4392 0.3386 0.0947 1.0000 Uiso R . . . . .
H133 H 0.4413 0.4090 0.2960 0.0947 1.0000 Uiso R . . . . .
H141 H 0.3300 0.4049 0.0787 0.0812 1.0000 Uiso R . . . . .
H142 H 0.3661 0.5231 0.0862 0.0812 1.0000 Uiso R . . . . .
H143 H 0.5064 0.4670 0.1285 0.0812 1.0000 Uiso R . . . . .
H151 H 0.0955 0.9849 0.2285 0.0375 1.0000 Uiso R . . . . .
H152 H 0.1748 0.9056 0.1395 0.0375 1.0000 Uiso R . . . . .
H161 H 0.0058 0.8472 0.2860 0.0412 1.0000 Uiso R . . . . .
H162 H -0.0698 0.8237 0.1703 0.0412 1.0000 Uiso R . . . . .
H171 H -0.0832 0.6634 0.0834 0.0584 1.0000 Uiso R . . . . .
H172 H 0.0450 0.5868 0.1015 0.0584 1.0000 Uiso R . . . . .
H181 H 0.2285 0.6541 0.0077 0.0555 1.0000 Uiso R . . . . .
H182 H 0.0614 0.5939 -0.0605 0.0555 1.0000 Uiso R . . . . .
H191 H 0.2838 0.7502 -0.0918 0.0560 1.0000 Uiso R . . . . .
H192 H 0.1229 0.7067 -0.1730 0.0560 1.0000 Uiso R . . . . .
H201 H 0.2074 0.8726 -0.1749 0.0510 1.0000 Uiso R . . . . .
H202 H 0.0401 0.8793 -0.1242 0.0510 1.0000 Uiso R . . . . .
H211 H 0.2738 1.0583 -0.0817 0.0493 1.0000 Uiso R . . . . .
H212 H 0.1205 1.0664 -0.0181 0.0493 1.0000 Uiso R . . . . .
H221 H 0.3533 1.1912 0.0725 0.0523 1.0000 Uiso R . . . . .
H222 H 0.4544 1.0968 0.0756 0.0523 1.0000 Uiso R . . . . .
H231 H 0.4985 1.1589 0.2490 0.0487 1.0000 Uiso R . . . . .
H232 H 0.3531 1.1485 0.3146 0.0487 1.0000 Uiso R . . . . .
H241 H 0.5457 1.0140 0.2880 0.0427 1.0000 Uiso R . . . . .
H242 H 0.4534 0.9684 0.1745 0.0427 1.0000 Uiso R . . . . .
H811 H 0.1383 0.5724 0.6235 0.0819 0.708(7) Uiso R . P 1 2 .
H812 H 0.0094 0.6119 0.5548 0.0819 0.708(7) Uiso R . P 1 2 .
H813 H 0.1744 0.5702 0.5126 0.0819 0.708(7) Uiso R . P 1 2 .

loop_
_atom_site_aniso_label
_atom_site_aniso_U_11
_atom_site_aniso_U_22
_atom_site_aniso_U_33
_atom_site_aniso_U_23
_atom_site_aniso_U_13
_atom_site_aniso_U_12
Ir1 0.02778(7) 0.02111(7) 0.02338(7) 0.00745(4) 0.00699(5) 0.00413(4)
Cl1 0.0487(4) 0.0419(4) 0.0385(4) 0.0158(3) 0.0216(3) 0.0058(3)
P1 0.0430(4) 0.0231(3) 0.0320(4) 0.0104(3) 0.0146(3) 0.0097(3)
O1 0.0740(17) 0.0344(12) 0.0452(13) 0.0224(10) 0.0326(13) 0.0207(11)
O2 0.055(3) 0.062(3) 0.054(3) 0.036(3) 0.026(3) 0.026(3)
O3 0.0409(12) 0.0330(11) 0.0323(11) 0.0085(9) -0.0023(9) -0.0056(9)
O4 0.0465(14) 0.0456(13) 0.0357(12) 0.0139(10) 0.0086(10) -0.0004(10)
O5 0.0419(13) 0.0422(12) 0.0382(11) 0.0189(10) 0.0022(10) 0.0046(10)
O6 0.0345(12) 0.0438(12) 0.0439(12) 0.0233(10) 0.0099(10) 0.0093(9)
O21 0.0637(18) 0.0631(17) 0.039(2) 0.0240(16) 0.0213(17) 0.012(2)
N1 0.0253(12) 0.0277(12) 0.0302(12) 0.0109(10) 0.0018(10) 0.0037(9)
C1 0.0271(14) 0.0310(14) 0.0221(12) 0.0071(11) 0.0048(11) 0.0070(11)
C2 0.0413(17) 0.0319(15) 0.0302(14) 0.0113(12) 0.0096(13) 0.0109(12)
C3 0.055(2) 0.054(2) 0.0344(16) 0.0226(15) 0.0170(15) 0.0166(16)
C4 0.0453(19) 0.060(2) 0.0264(14) 0.0125(14) 0.0121(14) 0.0218(16)
C5 0.0359(17) 0.0418(17) 0.0273(14) 0.0045(12) -0.0004(13) 0.0168(13)
C6 0.0296(15) 0.0330(15) 0.0233(13) 0.0035(11) -0.0017(11) 0.0090(11)
C7 0.0403(17) 0.0241(13) 0.0299(14) 0.0026(11) -0.0016(13) 0.0091(12)
C8 0.065(3) 0.065(3) 0.064(3) 0.033(3) 0.032(3) 0.033(3)
C9 0.052(2) 0.0365(17) 0.053(2) 0.0197(15) 0.0107(17) 0.0162(15)
C10 0.089(4) 0.084(4) 0.077(3) 0.001(3) -0.033(3) 0.034(3)
C11 0.049(3) 0.098(4) 0.097(4) 0.049(3) 0.029(3) 0.022(2)
C12 0.056(2) 0.0313(16) 0.050(2) 0.0089(15) 0.0121(17) 0.0014(15)
C13 0.118(4) 0.032(2) 0.088(3) 0.023(2) 0.021(3) -0.004(2)
C14 0.097(4) 0.043(2) 0.049(2) -0.0053(18) 0.014(2) 0.002(2)
C15 0.0285(15) 0.0352(15) 0.0307(14) 0.0128(12) -0.0021(12) 0.0057(12)
C16 0.0261(15) 0.0408(17) 0.0351(15) 0.0133(13) -0.0013(12) 0.0003(12)
C17 0.064(2) 0.0364(18) 0.0386(18) 0.0100(15) -0.0043(17) -0.0188(16)
C18 0.061(2) 0.0348(17) 0.0334(16) 0.0024(13) -0.0027(16) -0.0063(15)
C19 0.051(2) 0.053(2) 0.0321(16) 0.0081(15) 0.0127(15) -0.0006(16)
C20 0.0377(18) 0.062(2) 0.0314(15) 0.0183(15) 0.0088(14) 0.0031(15)
C21 0.0433(19) 0.0489(19) 0.0449(18) 0.0298(16) 0.0157(15) 0.0129(15)
C22 0.0463(19) 0.0413(18) 0.052(2) 0.0230(16) 0.0191(16) 0.0049(14)
C23 0.0433(19) 0.0303(16) 0.0485(18) 0.0168(14) -0.0022(15) -0.0019(13)
C24 0.0280(15) 0.0322(15) 0.0499(18) 0.0196(14) 0.0026(14) -0.0004(12)
C81 0.073(3) 0.073(3) 0.064(3) 0.033(2) 0.015(3) 0.030(2)

loop_
_atom_type_symbol
_atom_type_scat_dispersion_real
_atom_type_scat_dispersion_imag
_atom_type_scat_Cromer_Mann_a1
_atom_type_scat_Cromer_Mann_b1
_atom_type_scat_Cromer_Mann_a2
_atom_type_scat_Cromer_Mann_b2
_atom_type_scat_Cromer_Mann_a3
_atom_type_scat_Cromer_Mann_b3
_atom_type_scat_Cromer_Mann_a4
_atom_type_scat_Cromer_Mann_b4
_atom_type_scat_Cromer_Mann_c
_atom_type_scat_source
C 0.0181 0.0091 2.3100 20.8439 1.0200 10.2075 1.5886 0.5687 0.8650 51.6512 0.2156 'International Tables Vol C 4.2.6.8 and 6.1.1.4'
H 0.0000 0.0000 0.4930 10.5109 0.3229 26.1257 0.1402 3.1424 0.0408 57.7998 0.0030 'International Tables Vol C 4.2.6.8 and 6.1.1.4'
N 0.0311 0.0180 12.2126 0.0057 3.1322 9.8933 2.0125 28.9975 1.1663 0.5826 -11.5290 'International Tables Vol C 4.2.6.8 and 6.1.1.4'
O 0.0492 0.0322 3.0485 13.2771 2.2868 5.7011 1.5463 0.3239 0.8670 32.9089 0.2508 'International Tables Vol C 4.2.6.8 and 6.1.1.4'
P 0.2955 0.4335 6.4345 1.9067 4.1791 27.1570 1.7800 0.5260 1.4908 68.1645 1.1149 'International Tables Vol C 4.2.6.8 and 6.1.1.4'
Cl 0.3639 0.7018 11.4604 0.0104 7.1964 1.1662 6.2556 18.5194 1.6455 47.7784 -9.5574 'International Tables Vol C 4.2.6.8 and 6.1.1.4'
Ir -4.7710 6.5667 27.3049 1.5928 16.7296 8.8655 15.6115 0.4179 5.8338 45.0011 11.4722 'International Tables Vol C 4.2.6.8 and 6.1.1.4'

loop_
_geom_angle_atom_site_label_1
_geom_angle_site_symmetry_1
_geom_angle_atom_site_label_2
_geom_angle_site_symmetry_2
_geom_angle_atom_site_label_3
_geom_angle_site_symmetry_3
_geom_angle
_geom_angle_publ_flag
Cl1 . Ir1 . P1 . 103.24(3) yes
Cl1 . Ir1 . O3 . 94.96(6) yes
P1 . Ir1 . O3 . 100.13(6) yes
Cl1 . Ir1 . N1 . 94.86(6) yes
P1 . Ir1 . N1 . 161.90(6) yes
O3 . Ir1 . N1 . 78.24(8) yes
Cl1 . Ir1 . C1 . 173.90(9) yes
P1 . Ir1 . C1 . 81.56(8) yes
O3 . Ir1 . C1 . 87.81(10) yes
N1 . Ir1 . C1 . 80.36(10) yes
Cl1 . Ir1 . H1 . 86.1(13) no
P1 . Ir1 . H1 . 87.8(13) no
O3 . Ir1 . H1 . 171.5(14) no
N1 . Ir1 . H1 . 93.3(14) no
C1 . Ir1 . H1 . 90.4(13) no
Ir1 . P1 . O1 . 105.75(8) yes
Ir1 . P1 . C9 . 119.91(12) yes
O1 . P1 . C9 . 100.28(15) yes
Ir1 . P1 . C12 . 120.81(13) yes
O1 . P1 . C12 . 98.53(15) yes
C9 . P1 . C12 . 107.09(17) yes
P1 . O1 . C2 . 113.62(19) yes
C3 . O2 . C8 . 113.16(10) yes
Ir1 . O3 . C16 . 105.96(17) yes
Ir1 . O3 . C17 . 134.4(2) yes
C16 . O3 . C17 . 115.5(3) yes
C18 . O4 . C19 . 111.1(3) yes
C20 . O5 . C21 . 113.4(3) yes
C22 . O6 . C23 . 114.9(3) yes
C3 . O21 . C81 . 113.18(10) yes
Ir1 . N1 . C7 . 106.46(16) yes
Ir1 . N1 . C15 . 107.33(17) yes
C7 . N1 . C15 . 111.3(2) yes
Ir1 . N1 . C24 . 113.42(17) yes
C7 . N1 . C24 . 109.6(2) yes
C15 . N1 . C24 . 108.7(2) yes
Ir1 . C1 . C2 . 120.9(2) yes
Ir1 . C1 . C6 . 119.4(2) yes
C2 . C1 . C6 . 119.7(3) yes
C1 . C2 . O1 . 117.5(3) yes
C1 . C2 . C3 . 120.8(3) yes
O1 . C2 . C3 . 121.7(3) yes
O2 . C3 . C2 . 124.5(5) yes
O2 . C3 . C4 . 113.5(5) yes
C2 . C3 . C4 . 118.6(3) yes
O21 . C3 . C2 . 122.5(3) yes
O21 . C3 . C4 . 117.9(3) yes
C2 . C3 . C4 . 118.6(3) yes
C3 . C4 . C5 . 121.3(3) yes
C3 . C4 . H41 . 119.4 no
C5 . C4 . H41 . 119.3 no
C4 . C5 . C6 . 119.9(3) yes
C4 . C5 . H51 . 120.0 no
C6 . C5 . H51 . 120.0 no
C1 . C6 . C5 . 119.7(3) yes
C1 . C6 . C7 . 115.5(3) yes
C5 . C6 . C7 . 124.7(3) yes
N1 . C7 . C6 . 112.1(2) yes
N1 . C7 . H71 . 108.8 no
C6 . C7 . H71 . 108.8 no
N1 . C7 . H72 . 108.8 no
C6 . C7 . H72 . 108.8 no
H71 . C7 . H72 . 109.5 no
O2 . C8 . H81 . 106.0 no
O2 . C8 . H82 . 111.9 no
H81 . C8 . H82 . 109.5 no
O2 . C8 . H83 . 110.4 no
H81 . C8 . H83 . 109.5 no
H82 . C8 . H83 . 109.5 no
P1 . C9 . C10 . 109.8(3) yes
P1 . C9 . C11 . 111.6(3) yes
C10 . C9 . C11 . 111.8(4) yes
P1 . C9 . H91 . 107.8 no
C10 . C9 . H91 . 107.9 no
C11 . C9 . H91 . 107.8 no
C9 . C10 . H101 . 109.4 no
C9 . C10 . H102 . 109.5 no
H101 . C10 . H102 . 109.5 no
C9 . C10 . H103 . 109.5 no
H101 . C10 . H103 . 109.5 no
H102 . C10 . H103 . 109.5 no
C9 . C11 . H111 . 109.5 no
C9 . C11 . H112 . 109.5 no
H111 . C11 . H112 . 109.5 no
C9 . C11 . H113 . 109.5 no
H111 . C11 . H113 . 109.5 no
H112 . C11 . H113 . 109.5 no
P1 . C12 . C13 . 114.5(3) yes
P1 . C12 . C14 . 112.1(3) yes
C13 . C12 . C14 . 111.9(4) yes
P1 . C12 . H121 . 105.9 no
C13 . C12 . H121 . 105.9 no
C14 . C12 . H121 . 105.9 no
C12 . C13 . H131 . 109.4 no
C12 . C13 . H132 . 109.5 no
H131 . C13 . H132 . 109.5 no
C12 . C13 . H133 . 109.4 no
H131 . C13 . H133 . 109.5 no
H132 . C13 . H133 . 109.5 no
C12 . C14 . H141 . 109.5 no
C12 . C14 . H142 . 109.5 no
H141 . C14 . H142 . 109.5 no
C12 . C14 . H143 . 109.4 no
H141 . C14 . H143 . 109.5 no
H142 . C14 . H143 . 109.5 no
N1 . C15 . C16 . 113.0(2) yes
N1 . C15 . H151 . 108.6 no
C16 . C15 . H151 . 108.6 no
N1 . C15 . H152 . 108.6 no
C16 . C15 . H152 . 108.6 no
H151 . C15 . H152 . 109.5 no
C15 . C16 . O3 . 108.9(2) yes
C15 . C16 . H161 . 109.6 no
O3 . C16 . H161 . 109.6 no
C15 . C16 . H162 . 109.6 no
O3 . C16 . H162 . 109.6 no
H161 . C16 . H162 . 109.5 no
O3 . C17 . C18 . 113.7(3) yes
O3 . C17 . H171 . 108.4 no
C18 . C17 . H171 . 108.5 no
O3 . C17 . H172 . 108.4 no
C18 . C17 . H172 . 108.4 no
H171 . C17 . H172 . 109.5 no
C17 . C18 . O4 . 110.3(3) yes
C17 . C18 . H181 . 109.3 no
O4 . C18 . H181 . 109.3 no
C17 . C18 . H182 . 109.2 no
O4 . C18 . H182 . 109.2 no
H181 . C18 . H182 . 109.5 no
O4 . C19 . C20 . 109.3(3) yes
O4 . C19 . H191 . 109.5 no
C20 . C19 . H191 . 109.5 no
O4 . C19 . H192 . 109.5 no
C20 . C19 . H192 . 109.5 no
H191 . C19 . H192 . 109.5 no
C19 . C20 . O5 . 108.4(3) yes
C19 . C20 . H201 . 109.7 no
O5 . C20 . H201 . 109.7 no
C19 . C20 . H202 . 109.8 no
O5 . C20 . H202 . 109.8 no
H201 . C20 . H202 . 109.5 no
O5 . C21 . C22 . 108.2(3) yes
O5 . C21 . H211 . 109.8 no
C22 . C21 . H211 . 109.8 no
O5 . C21 . H212 . 109.8 no
C22 . C21 . H212 . 109.8 no
H211 . C21 . H212 . 109.5 no
C21 . C22 . O6 . 110.9(3) yes
C21 . C22 . H221 . 109.1 no
O6 . C22 . H221 . 109.2 no
C21 . C22 . H222 . 109.1 no
O6 . C22 . H222 . 109.1 no
H221 . C22 . H222 . 109.5 no
O6 . C23 . C24 . 114.1(3) yes
O6 . C23 . H231 . 108.3 no
C24 . C23 . H231 . 108.3 no
O6 . C23 . H232 . 108.3 no
C24 . C23 . H232 . 108.3 no
H231 . C23 . H232 . 109.5 no
C23 . C24 . N1 . 116.2(3) yes
C23 . C24 . H241 . 107.8 no
N1 . C24 . H241 . 107.8 no
C23 . C24 . H242 . 107.8 no
N1 . C24 . H242 . 107.8 no
H241 . C24 . H242 . 109.5 no
O21 . C81 . H811 . 107.0 no
O21 . C81 . H812 . 110.7 no
H811 . C81 . H812 . 109.5 no
O21 . C81 . H813 . 110.7 no
H811 . C81 . H813 . 109.5 no
H812 . C81 . H813 . 109.5 no

loop_
_geom_bond_atom_site_label_1
_geom_bond_site_symmetry_1
_geom_bond_atom_site_label_2
_geom_bond_site_symmetry_2
_geom_bond_distance
_geom_bond_publ_flag
Ir1 . Cl1 . 2.4496(8) yes
Ir1 . P1 . 2.1861(7) yes
Ir1 . O3 . 2.352(2) yes
Ir1 . N1 . 2.235(2) yes
Ir1 . C1 . 1.974(3) yes
Ir1 . H1 . 1.45(3) no
P1 . O1 . 1.665(2) yes
P1 . C9 . 1.834(4) yes
P1 . C12 . 1.835(4) yes
O1 . C2 . 1.392(4) yes
O2 . C3 . 1.417(7) yes
O2 . C8 . 1.386(8) yes
O3 . C16 . 1.441(4) yes
O3 . C17 . 1.439(4) yes
O4 . C18 . 1.409(4) yes
O4 . C19 . 1.420(4) yes
O5 . C20 . 1.414(4) yes
O5 . C21 . 1.418(4) yes
O6 . C22 . 1.427(4) yes
O6 . C23 . 1.419(4) yes
O21 . C3 . 1.405(4) yes
O21 . C81 . 1.399(6) yes
N1 . C7 . 1.513(4) yes
N1 . C15 . 1.492(4) yes
N1 . C24 . 1.498(4) yes
C1 . C2 . 1.395(4) yes
C1 . C6 . 1.394(4) yes
C2 . C3 . 1.392(4) yes
C3 . C4 . 1.389(5) yes
C3 . C4 . 1.389(5) yes
C4 . C5 . 1.383(5) yes
C4 . H41 . 0.950 no
C5 . C6 . 1.390(4) yes
C5 . H51 . 0.950 no
C6 . C7 . 1.500(4) yes
C7 . H71 . 0.950 no
C7 . H72 . 0.950 no
C8 . H81 . 0.950 no
C8 . H82 . 0.950 no
C8 . H83 . 0.950 no
C9 . C10 . 1.524(6) yes
C9 . C11 . 1.515(6) yes
C9 . H91 . 0.950 no
C10 . H101 . 0.950 no
C10 . H102 . 0.950 no
C10 . H103 . 0.950 no
C11 . H111 . 0.950 no
C11 . H112 . 0.950 no
C11 . H113 . 0.950 no
C12 . C13 . 1.533(5) yes
C12 . C14 . 1.527(6) yes
C12 . H121 . 0.950 no
C13 . H131 . 0.950 no
C13 . H132 . 0.950 no
C13 . H133 . 0.950 no
C14 . H141 . 0.950 no
C14 . H142 . 0.950 no
C14 . H143 . 0.950 no
C15 . C16 . 1.500(4) yes
C15 . H151 . 0.950 no
C15 . H152 . 0.950 no
C16 . H161 . 0.950 no
C16 . H162 . 0.950 no
C17 . C18 . 1.495(5) yes
C17 . H171 . 0.950 no
C17 . H172 . 0.950 no
C18 . H181 . 0.950 no
C18 . H182 . 0.950 no
C19 . C20 . 1.490(5) yes
C19 . H191 . 0.950 no
C19 . H192 . 0.950 no
C20 . H201 . 0.950 no
C20 . H202 . 0.950 no
C21 . C22 . 1.493(5) yes
C21 . H211 . 0.950 no
C21 . H212 . 0.950 no
C22 . H221 . 0.950 no
C22 . H222 . 0.950 no
C23 . C24 . 1.530(4) yes
C23 . H231 . 0.950 no
C23 . H232 . 0.950 no
C24 . H241 . 0.950 no
C24 . H242 . 0.950 no
C81 . H811 . 0.950 no
C81 . H812 . 0.950 no
C81 . H813 . 0.950 no

loop_
_geom_hbond_atom_site_label_D
_geom_hbond_site_symmetry_D
_geom_hbond_atom_site_label_H
_geom_hbond_site_symmetry_H
_geom_hbond_atom_site_label_A
_geom_hbond_site_symmetry_A
_geom_hbond_angle_DHA
_geom_hbond_distance_DH
_geom_hbond_distance_HA
_geom_hbond_distance_DA
_geom_hbond_publ_flag
C8 . H83 . O1 . 125 0.95 2.16 2.817(6) yes
C15 . H152 . O4 . 133 0.95 2.57 3.292(6) yes
C15 . H152 . O5 . 157 0.95 2.51 3.408(6) yes
C20 . H202 . O6 2_575 170 0.95 2.53 3.469(6) yes
C81 . H813 . O1 . 125 0.95 2.30 2.953(6) yes

loop_
_geom_torsion_atom_site_label_1
_geom_torsion_atom_site_label_2
_geom_torsion_atom_site_label_3
_geom_torsion_atom_site_label_4
_geom_torsion
_geom_torsion_site_symmetry_1
_geom_torsion_site_symmetry_2
_geom_torsion_site_symmetry_3
_geom_torsion_site_symmetry_4
_geom_torsion_publ_flag
Cl1 Ir1 P1 O1 -177.38(11) . . . . no
Cl1 Ir1 P1 C9 70.51(15) . . . . no
Cl1 Ir1 P1 C12 -67.04(15) . . . . no
O3 Ir1 P1 O1 -79.77(12) . . . . no
O3 Ir1 P1 C9 168.12(15) . . . . no
O3 Ir1 P1 C12 30.57(16) . . . . no
C1 Ir1 P1 O1 6.46(14) . . . . no
C1 Ir1 P1 C9 -105.65(17) . . . . no
C1 Ir1 P1 C12 116.80(17) . . . . no
Cl1 Ir1 O3 C16 -112.72(19) . . . . no
Cl1 Ir1 O3 C17 42.2(3) . . . . no
P1 Ir1 O3 C16 142.85(19) . . . . no
P1 Ir1 O3 C17 -62.2(3) . . . . no
N1 Ir1 O3 C16 -18.8(2) . . . . no
N1 Ir1 O3 C17 136.2(3) . . . . no
C1 Ir1 O3 C16 61.9(2) . . . . no
C1 Ir1 O3 C17 -143.2(3) . . . . no
Cl1 Ir1 N1 C7 -157.32(17) . . . . no
Cl1 Ir1 N1 C15 83.40(16) . . . . no
Cl1 Ir1 N1 C24 -36.6(2) . . . . no
O3 Ir1 N1 C7 108.60(18) . . . . no
O3 Ir1 N1 C15 -10.67(16) . . . . no
O3 Ir1 N1 C24 -130.7(2) . . . . no
C1 Ir1 N1 C7 18.85(19) . . . . no
C1 Ir1 N1 C15 -100.43(19) . . . . no
C1 Ir1 N1 C24 139.5(2) . . . . no
P1 Ir1 C1 C2 -5.1(2) . . . . no
P1 Ir1 C1 C6 172.8(3) . . . . no
O3 Ir1 C1 C2 95.5(3) . . . . no
O3 Ir1 C1 C6 -86.6(2) . . . . no
N1 Ir1 C1 C2 174.0(3) . . . . no
N1 Ir1 C1 C6 -8.2(2) . . . . no
Ir1 P1 O1 C2 -7.9(2) . . . . no
C9 P1 O1 C2 117.4(3) . . . . no
C12 P1 O1 C2 -133.4(2) . . . . no
Ir1 P1 C9 C10 62.4(4) . . . . no
Ir1 P1 C9 C11 -62.1(4) . . . . no
O1 P1 C9 C10 -52.6(4) . . . . no
O1 P1 C9 C11 -177.1(4) . . . . no
C12 P1 C9 C10 -155.0(3) . . . . no
C12 P1 C9 C11 80.6(4) . . . . no
Ir1 P1 C12 C13 -165.1(3) . . . . no
Ir1 P1 C12 C14 66.1(3) . . . . no
O1 P1 C12 C13 -51.0(4) . . . . no
O1 P1 C12 C14 -179.8(3) . . . . no
C9 P1 C12 C13 52.6(4) . . . . no
C9 P1 C12 C14 -76.2(3) . . . . no
P1 O1 C2 C1 4.9(4) . . . . no
P1 O1 C2 C3 -174.4(3) . . . . no
Ir1 O3 C16 C15 45.0(3) . . . . no
C17 O3 C16 C15 -115.4(3) . . . . no
Ir1 O3 C17 C18 -58.3(4) . . . . no
C16 O3 C17 C18 94.9(4) . . . . no
C19 O4 C18 C17 170.1(3) . . . . no
C18 O4 C19 C20 -168.4(3) . . . . no
C21 O5 C20 C19 -178.2(3) . . . . no
C20 O5 C21 C22 -173.9(3) . . . . no
C23 O6 C22 C21 139.4(3) . . . . no
C22 O6 C23 C24 -85.8(4) . . . . no
C81 O21 C3 C2 -63.4(6) . . . . no
C81 O21 C3 C4 128.4(5) . . . . no
Ir1 N1 C7 C6 -26.4(3) . . . . no
C15 N1 C7 C6 90.3(3) . . . . no
C24 N1 C7 C6 -149.5(3) . . . . no
Ir1 N1 C15 C16 40.0(3) . . . . no
C7 N1 C15 C16 -76.2(3) . . . . no
C24 N1 C15 C16 163.0(3) . . . . no
Ir1 N1 C24 C23 -178.4(2) . . . . no
C7 N1 C24 C23 -59.5(4) . . . . no
C15 N1 C24 C23 62.3(4) . . . . no
Ir1 C1 C2 O1 1.4(4) . . . . no
Ir1 C1 C2 C3 -179.4(3) . . . . no
C6 C1 C2 O1 -176.5(3) . . . . no
C6 C1 C2 C3 2.8(5) . . . . no
Ir1 C1 C6 C5 178.7(2) . . . . no
Ir1 C1 C6 C7 -5.2(4) . . . . no
C2 C1 C6 C5 -3.5(5) . . . . no
C2 C1 C6 C7 172.7(3) . . . . no
O1 C2 C3 O21 11.0(6) . . . . no
O1 C2 C3 C4 179.1(3) . . . . no
C1 C2 C3 O21 -168.2(4) . . . . no
C1 C2 C3 C4 -0.1(5) . . . . no
O21 C3 C4 C5 166.7(4) . . . . no
C2 C3 C4 C5 -2.0(6) . . . . no
C3 C4 C5 C6 1.3(5) . . . . no
C4 C5 C6 C1 1.4(5) . . . . no
C4 C5 C6 C7 -174.3(3) . . . . no
C1 C6 C7 N1 22.5(4) . . . . no
C5 C6 C7 N1 -161.6(3) . . . . no
N1 C15 C16 O3 -60.2(3) . . . . no
O3 C17 C18 O4 -67.6(4) . . . . no
O4 C19 C20 O5 66.9(4) . . . . no
O5 C21 C22 O6 -67.5(4) . . . . no
O6 C23 C24 N1 -78.0(4) . . . . no
